data_7704598
loop_
_publ_author_name
'Wen, Ya'
'Ouyang, Cheng'
'Li, Quanwen'
'Rees, Thomas W.'
'Qiu, Kangqiang'
'Ji, Liangnian'
'Chao, Hui'

_publ_section_title
;
 Synthesis, characterization and anticancer mechanism studies of
 fluorinated cyclometalated ruthenium(ii) complexes.
;
_journal_issue 21
_journal_name_full 'Dalton transactions (Cambridge, England : 2003)'
_journal_page_first 7044
_journal_page_last 7052
_journal_paper_doi 10.1039/d0dt01412e
_journal_volume 49
_journal_year 2020
_chemical_formula_moiety 'C37 H24 F2 N5 Ru, 1.25(F6 P), 0.25(N)'
_chemical_formula_sum 'C37 H24 F9.5 N5.25 P1.25 Ru'
_chemical_formula_weight 862.40
_space_group_crystal_system tetragonal
_space_group_IT_number 130
_space_group_name_Hall '-P 4a 2ac'
_space_group_name_H-M_alt 'P 4/n c c :2'
_atom_sites_solution_hydrogens geom
_audit_block_doi 10.5517/ccdc.csd.cc258992
_audit_creation_date 2019-09-12
_audit_creation_method
;
Olex2 1.2
(compiled 2017.01.04 svn.r3372 for OlexSys, GUI svn.r5292)
;
_audit_update_record
;
2020-05-14 deposited with the CCDC.	2020-05-21 downloaded from the CCDC.
;
_cell_angle_alpha 90
_cell_angle_beta 90
_cell_angle_gamma 90
_cell_formula_units_Z 16
_cell_length_a 24.0261(4)
_cell_length_b 24.0261(4)
_cell_length_c 25.2884(7)
_cell_measurement_reflns_used 12787
_cell_measurement_temperature 293(2)
_cell_measurement_theta_max 29.0730
_cell_measurement_theta_min 3.4920
_cell_volume 14597.8(5)
_computing_cell_refinement 'CrysAlisPro 1.171.38.43 (Rigaku OD, 2015)'
_computing_data_collection 'CrysAlisPro 1.171.38.43 (Rigaku OD, 2015)'
_computing_data_reduction 'CrysAlisPro 1.171.38.43 (Rigaku OD, 2015)'
_computing_molecular_graphics 'Olex2 (Dolomanov et al., 2009)'
_computing_publication_material 'Olex2 (Dolomanov et al., 2009)'
_computing_structure_refinement 'ShelXL (Sheldrick, 2015)'
_diffrn_ambient_temperature 293(2)
_diffrn_measured_fraction_theta_full 0.997
_diffrn_measured_fraction_theta_max 0.991
_diffrn_measurement_device_type 'SuperNova, Dual, Cu at zero, AtlasS2'
_diffrn_radiation_type MoK\a
_diffrn_radiation_wavelength 0.71073
_diffrn_reflns_av_R_equivalents 0.0549
_diffrn_reflns_av_unetI/netI 0.0399
_diffrn_reflns_Laue_measured_fraction_full 0.997
_diffrn_reflns_Laue_measured_fraction_max 0.991
_diffrn_reflns_limit_h_max 20
_diffrn_reflns_limit_h_min -30
_diffrn_reflns_limit_k_max 24
_diffrn_reflns_limit_k_min -29
_diffrn_reflns_limit_l_max 32
_diffrn_reflns_limit_l_min -28
_diffrn_reflns_number 53709
_diffrn_reflns_point_group_measured_fraction_full 0.997
_diffrn_reflns_point_group_measured_fraction_max 0.991
_diffrn_reflns_theta_full 25.242
_diffrn_reflns_theta_max 27.496
_diffrn_reflns_theta_min 3.222
_exptl_absorpt_coefficient_mu 0.568
_exptl_absorpt_correction_T_max 1.00000
_exptl_absorpt_correction_T_min 0.45816
_exptl_absorpt_correction_type multi-scan
_exptl_absorpt_process_details
;
CrysAlisPro 1.171.38.43 (Rigaku Oxford Diffraction, 2015)
Empirical absorption correction using spherical harmonics,
 implemented in SCALE3 ABSPACK scaling algorithm.
;
_exptl_crystal_density_diffrn 1.570
_exptl_crystal_description block
_exptl_crystal_F_000 6896
_platon_squeeze_details
;
TITL 1610282_a.res in P4/ncc
CELL   24.0261   24.0261   25.2884     90.00     90.00     90.00
SPGR P4/ncc
# Solvent Accessible Volume =      1759
# Electrons Found in S.A.V. =       304
# Note: Atoms in Void are Labelled as Cxxx and Qxxx for all Others
C101 0.250 0.256 0.305 !       2.62 eA-3
Q102 0.750 0.755 0.383 !       2.42 eA-3
C103 0.561 0.063 0.248 !       2.19 eA-3
C104 0.112 0.915 0.248 !       2.17 eA-3
C105 0.534 0.031 0.253 !       1.65 eA-3
Q106 0.250 0.247 0.172 !       1.62 eA-3
Q107 0.509 0.450 0.162 !       1.62 eA-3
Q108 0.044 0.358 0.247 !       1.39 eA-3
Q109 0.658 0.055 0.244 !       1.34 eA-3
Q110 0.563 0.011 0.269 !       1.28 eA-3
Q111 0.775 0.662 0.219 !       1.20 eA-3
C112 0.750 0.756 0.656 !       1.15 eA-3
Q113 0.678 0.775 0.892 !       1.01 eA-3
Q114 0.220 0.213 0.615 !       0.91 eA-3
Q115 0.405 0.040 0.722 !       0.86 eA-3
Q116 0.196 0.400 0.815 !       0.85 eA-3
Q117 0.750 0.758 0.930 !       0.76 eA-3
Q118 0.005 0.723 0.992 !       0.73 eA-3
Q119 0.254 0.017 0.904 !       0.73 eA-3
Q120 0.235 0.808 0.255 !       0.69 eA-3
Q121 0.829 0.593 0.251 !       0.68 eA-3
Q122 0.387 0.007 0.748 !       0.68 eA-3
Q123 0.959 0.257 0.508 !       0.67 eA-3
Q124 0.756 0.987 0.468 !       0.66 eA-3
Q125 0.500 0.769 0.554 !       0.66 eA-3
Q126 0.750 0.249 0.867 !       0.65 eA-3
Q127 0.678 0.087 0.361 !       0.63 eA-3
Q128 0.304 0.234 0.770 !       0.62 eA-3
Q129 0.066 0.296 0.671 !       0.62 eA-3
Q130 0.233 0.203 0.145 !       0.59 eA-3
Q131 0.415 0.781 0.292 !       0.59 eA-3
Q132 0.281 0.993 0.915 !       0.59 eA-3
Q133 0.604 0.883 0.749 !       0.58 eA-3
Q134 0.969 0.226 0.045 !       0.58 eA-3
Q135 0.490 0.720 0.013 !       0.57 eA-3
Q136 0.993 0.257 0.367 !       0.57 eA-3
Q137 0.953 0.740 0.435 !       0.56 eA-3
Q138 0.149 0.483 0.961 !       0.56 eA-3
Q139 0.531 0.992 0.274 !       0.56 eA-3
Q140 0.466 0.258 0.937 !       0.55 eA-3
Q141 0.710 0.827 0.760 !       0.55 eA-3
Q142 0.523 0.837 0.707 !       0.54 eA-3
Q143 0.039 0.184 0.934 !       0.53 eA-3
Q144 0.537 0.258 0.947 !       0.53 eA-3
Q145 0.206 0.476 0.954 !       0.52 eA-3
Q146 0.209 0.788 0.777 !       0.52 eA-3
Q147 0.566 0.096 0.671 !       0.51 eA-3
Q148 0.196 0.058 0.879 !       0.50 eA-3
Q149 0.741 0.804 0.772 !       0.50 eA-3
Q150 0.925 0.617 0.720 !       0.50 eA-3
;
_refine_diff_density_max 1.496
_refine_diff_density_min -1.298
_refine_diff_density_rms 0.112
_refine_ls_extinction_method none
_refine_ls_goodness_of_fit_ref 1.027
_refine_ls_hydrogen_treatment constr
_refine_ls_matrix_type full
_refine_ls_number_parameters 489
_refine_ls_number_reflns 8333
_refine_ls_number_restraints 6
_refine_ls_restrained_S_all 1.028
_refine_ls_R_factor_all 0.0849
_refine_ls_R_factor_gt 0.0577
_refine_ls_shift/su_max 0.001
_refine_ls_shift/su_mean 0.000
_refine_ls_structure_factor_coef Fsqd
_refine_ls_weighting_details 'w=1/[\s^2^(Fo^2^)+(0.0700P)^2^+58.6099P] where P=(Fo^2^+2Fc^2^)/3'
_refine_ls_weighting_scheme calc
_refine_ls_wR_factor_gt 0.1454
_refine_ls_wR_factor_ref 0.1639
_reflns_Friedel_coverage 0.000
_reflns_number_gt 6025
_reflns_number_total 8333
_reflns_threshold_expression 'I > 2\s(I)'
_cod_data_source_file d0dt01412e2.cif
_cod_data_source_block 1610282_sq
_cod_original_cell_volume 14597.8(6)
_cod_original_sg_symbol_H-M 'P 4/n c c'
_cod_original_formula_sum 'C37 H24 F9.50 N5.25 P1.25 Ru'
_cod_database_code 7704598
_shelx_shelxl_version_number 2014/7
_shelx_space_group_comment
;
The symmetry employed for this shelxl refinement is uniquely defined
by the following loop, which should always be used as a source of
symmetry information in preference to the above space-group names.
They are only intended as comments.
;
_olex2_refinement_description
;
1. Fixed Uiso
 At 1.2 times of:
  All C(H) groups
2. Uiso/Uaniso restraints and constraints
Uanis(N6) \\sim Ueq: with sigma of 0.01 and sigma for terminal atoms of 0.02
3.a Aromatic/amide H refined with riding coordinates:
 C2(H2), C3(H3), C4(H4), C5(H5), C8(H8), C9(H9), C10(H10), C13(H13), C14(H14),
 C15(H15), C16(H16), C17(H17), C18(H18), C19(H19), C20(H20), C22(H22), C23(H23),
  C24(H24), C25(H25), C28(H28), C30(H30), C33(H33), C36(H36), C37(H37)
;
_platon_squeeze_void_probe_radius 1.20
_olex2_submission_special_instructions 'No special instructions were received'

loop_
_space_group_symop_operation_xyz
'x, y, z'
'-y+1/2, x, z'
'-x+1/2, -y+1/2, z'
'y, -x+1/2, z'
'x+1/2, -y, -z+1/2'
'y+1/2, x+1/2, -z+1/2'
'-x, y+1/2, -z+1/2'
'-y, -x, -z+1/2'
'-x, -y, -z'
'y-1/2, -x, -z'
'x-1/2, y-1/2, -z'
'-y, x-1/2, -z'
'-x-1/2, y, z-1/2'
'-y-1/2, -x-1/2, z-1/2'
'x, -y-1/2, z-1/2'
'y, x, z-1/2'

loop_
_atom_site_label
_atom_site_type_symbol
_atom_site_fract_x
_atom_site_fract_y
_atom_site_fract_z
_atom_site_U_iso_or_equiv
_atom_site_adp_type
_atom_site_occupancy
_atom_site_site_symmetry_order
_atom_site_calc_flag
_atom_site_refinement_flags_posn
_atom_site_refinement_flags_adp
_atom_site_refinement_flags_occupancy
_atom_site_disorder_assembly
_atom_site_disorder_group
Ru1 Ru 0.50350(2) 0.24312(2) 0.46978(2) 0.01986(11) Uani 1 1 d . . . . .
F1 F 0.57765(19) 0.40373(18) 0.09762(13) 0.0817(13) Uani 1 1 d . . . . .
F2 F 0.62844(19) 0.3128(2) 0.12719(15) 0.0918(14) Uani 1 1 d . . . . .
N1 N 0.48126(15) 0.21193(15) 0.54105(14) 0.0259(8) Uani 1 1 d . . . . .
N2 N 0.52357(15) 0.30941(16) 0.52206(16) 0.0317(9) Uani 1 1 d . . . . .
N3 N 0.58518(14) 0.22011(13) 0.45902(13) 0.0208(7) Uani 1 1 d . . . . .
N4 N 0.51782(14) 0.27220(14) 0.39915(13) 0.0220(7) Uani 1 1 d . . . . .
N5 N 0.42852(14) 0.28015(14) 0.45355(14) 0.0224(7) Uani 1 1 d . . . . .
C1 C 0.47718(17) 0.16333(17) 0.44923(18) 0.0261(9) Uani 1 1 d . . . . .
C2 C 0.47980(19) 0.1381(2) 0.4005(2) 0.0374(11) Uani 1 1 d . . . . .
H2 H 0.4926 0.1582 0.3715 0.045 Uiso 1 1 calc R . . . .
C3 C 0.4636(2) 0.0826(2) 0.3937(2) 0.0475(14) Uani 1 1 d . . . . .
H3 H 0.4654 0.0663 0.3604 0.057 Uiso 1 1 calc R . . . .
C4 C 0.4451(2) 0.0522(2) 0.4363(3) 0.0516(15) Uani 1 1 d . . . . .
H4 H 0.4349 0.0151 0.4320 0.062 Uiso 1 1 calc R . . . .
C5 C 0.4418(2) 0.0769(2) 0.4856(2) 0.0435(13) Uani 1 1 d . . . . .
H5 H 0.4287 0.0567 0.5144 0.052 Uiso 1 1 calc R . . . .
C6 C 0.45820(18) 0.13211(18) 0.4919(2) 0.0316(10) Uani 1 1 d . . . . .
C7 C 0.45657(19) 0.16100(19) 0.54290(19) 0.0317(10) Uani 1 1 d . . . . .
C8 C 0.4322(3) 0.1430(2) 0.5897(2) 0.0495(14) Uani 1 1 d . . . . .
H8 H 0.4152 0.1083 0.5915 0.059 Uiso 1 1 calc R . . . .
C9 C 0.4333(3) 0.1772(3) 0.6337(2) 0.0595(17) Uani 1 1 d . . . . .
H9 H 0.4161 0.1657 0.6648 0.071 Uiso 1 1 calc R . . . .
C10 C 0.4596(2) 0.2278(3) 0.6318(2) 0.0482(14) Uani 1 1 d . . . . .
H10 H 0.4614 0.2502 0.6618 0.058 Uiso 1 1 calc R . . . .
C11 C 0.4837(2) 0.24532(19) 0.58418(18) 0.0316(10) Uani 1 1 d . . . . .
C12 C 0.50984(19) 0.2988(2) 0.57400(18) 0.0320(10) Uani 1 1 d . . . . .
C13 C 0.5193(2) 0.3389(2) 0.6127(2) 0.0495(14) Uani 1 1 d . . . . .
H13 H 0.5098 0.3319 0.6476 0.059 Uiso 1 1 calc R . . . .
C14 C 0.5430(2) 0.3892(2) 0.5989(3) 0.0533(15) Uani 1 1 d . . . . .
H14 H 0.5494 0.4161 0.6246 0.064 Uiso 1 1 calc R . . . .
C15 C 0.5570(2) 0.3995(2) 0.5469(3) 0.0462(14) Uani 1 1 d . . . . .
H15 H 0.5728 0.4334 0.5372 0.055 Uiso 1 1 calc R . . . .
C16 C 0.54740(18) 0.35912(18) 0.5095(2) 0.0343(11) Uani 1 1 d . . . . .
H16 H 0.5575 0.3659 0.4745 0.041 Uiso 1 1 calc R . . . .
C17 C 0.61859(17) 0.19334(16) 0.49341(17) 0.0245(9) Uani 1 1 d . . . . .
H17 H 0.6042 0.1834 0.5262 0.029 Uiso 1 1 calc R . . . .
C18 C 0.67299(18) 0.18009(18) 0.48224(18) 0.0300(10) Uani 1 1 d . . . . .
H18 H 0.6949 0.1621 0.5073 0.036 Uiso 1 1 calc R . . . .
C19 C 0.69489(18) 0.1938(2) 0.43341(19) 0.0334(10) Uani 1 1 d . . . . .
H19 H 0.7314 0.1845 0.4249 0.040 Uiso 1 1 calc R . . . .
C20 C 0.66157(18) 0.2214(2) 0.39742(18) 0.0312(10) Uani 1 1 d . . . . .
H20 H 0.6755 0.2310 0.3644 0.037 Uiso 1 1 calc R . . . .
C21 C 0.60712(17) 0.23469(17) 0.41086(16) 0.0249(9) Uani 1 1 d . . . . .
C22 C 0.38444(17) 0.28631(16) 0.48626(18) 0.0252(9) Uani 1 1 d . . . . .
H22 H 0.3870 0.2725 0.5205 0.030 Uiso 1 1 calc R . . . .
C23 C 0.33606(18) 0.31213(19) 0.47086(19) 0.0313(10) Uani 1 1 d . . . . .
H23 H 0.3065 0.3154 0.4944 0.038 Uiso 1 1 calc R . . . .
C24 C 0.33178(19) 0.33303(19) 0.4204(2) 0.0348(10) Uani 1 1 d . . . . .
H24 H 0.2990 0.3500 0.4092 0.042 Uiso 1 1 calc R . . . .
C25 C 0.37661(19) 0.32861(18) 0.38646(19) 0.0317(10) Uani 1 1 d . . . . .
H25 H 0.3744 0.3429 0.3523 0.038 Uiso 1 1 calc R . . . .
C26 C 0.42510(17) 0.30267(16) 0.40374(17) 0.0244(9) Uani 1 1 d . . . . .
C27 C 0.47597(18) 0.29857(17) 0.37246(17) 0.0247(9) Uani 1 1 d . . . . .
C28 C 0.48438(19) 0.3189(2) 0.32248(18) 0.0310(10) Uani 1 1 d . . . . .
H28 H 0.4555 0.3365 0.3046 0.037 Uiso 1 1 calc R . . . .
C29 C 0.53708(19) 0.3132(2) 0.29802(17) 0.0315(10) Uani 1 1 d . . . . .
C30 C 0.57885(19) 0.2847(2) 0.32602(17) 0.0328(10) Uani 1 1 d . . . . .
H30 H 0.6136 0.2792 0.3106 0.039 Uiso 1 1 calc R . . . .
C31 C 0.56843(17) 0.26478(18) 0.37614(16) 0.0252(9) Uani 1 1 d . . . . .
C32 C 0.5472(2) 0.3364(2) 0.24486(18) 0.0395(12) Uani 1 1 d . . . . .
C33 C 0.5843(2) 0.3119(3) 0.2104(2) 0.0461(13) Uani 1 1 d . . . . .
H33 H 0.6030 0.2796 0.2201 0.055 Uiso 1 1 calc R . . . .
C34 C 0.5936(2) 0.3355(3) 0.1614(2) 0.0534(16) Uani 1 1 d . . . . .
C35 C 0.5673(3) 0.3824(3) 0.1466(2) 0.0559(16) Uani 1 1 d . . . . .
C36 C 0.5305(3) 0.4084(3) 0.1794(2) 0.0625(18) Uani 1 1 d . . . . .
H36 H 0.5126 0.4409 0.1690 0.075 Uiso 1 1 calc R . . . .
C37 C 0.5203(3) 0.3851(2) 0.2289(2) 0.0491(14) Uani 1 1 d . . . . .
H37 H 0.4951 0.4023 0.2516 0.059 Uiso 1 1 calc R . . . .
P1 P 0.32840(15) 0.40867(14) 0.25133(10) 0.1213(12) Uani 1 1 d . . . . .
F3 F 0.3020(3) 0.4012(3) 0.3076(2) 0.143(3) Uani 1 1 d . . . . .
F4 F 0.3536(4) 0.4167(3) 0.1951(2) 0.195(4) Uani 1 1 d . . . . .
F5 F 0.3520(5) 0.3476(3) 0.2541(3) 0.206(4) Uani 1 1 d . . . . .
F6 F 0.3846(3) 0.4294(4) 0.2779(3) 0.174(3) Uani 1 1 d . . . . .
F7 F 0.3074(3) 0.4713(3) 0.2478(3) 0.139(2) Uani 1 1 d . . . . .
F8 F 0.2705(4) 0.3855(4) 0.2264(3) 0.211(4) Uani 1 1 d . . . . .
P2 P 0.7500 0.2500 0.2500 0.0457(7) Uani 1 4 d S T P . .
F9 F 0.7177(2) 0.2805(3) 0.2054(2) 0.137(3) Uani 1 1 d . . . . .
F10 F 0.79524(19) 0.29524(19) 0.2500 0.160(5) Uani 1 2 d S T P . .
N6 N 0.7500 0.7500 0.4170(14) 0.206(11) Uani 1 4 d S TU P . .

loop_
_atom_site_aniso_label
_atom_site_aniso_U_11
_atom_site_aniso_U_22
_atom_site_aniso_U_33
_atom_site_aniso_U_23
_atom_site_aniso_U_13
_atom_site_aniso_U_12
Ru1 0.01892(17) 0.01845(17) 0.02222(18) 0.00267(12) 0.00103(13) 0.00057(11)
F1 0.124(4) 0.090(3) 0.0311(17) 0.0248(18) 0.010(2) -0.019(3)
F2 0.092(3) 0.137(4) 0.047(2) 0.012(2) 0.013(2) 0.019(3)
N1 0.0222(17) 0.0253(18) 0.0302(19) 0.0085(15) -0.0013(15) 0.0014(14)
N2 0.0222(18) 0.0282(19) 0.045(2) 0.0018(17) 0.0053(16) 0.0039(15)
N3 0.0191(16) 0.0192(16) 0.0241(17) 0.0008(13) -0.0004(13) -0.0017(13)
N4 0.0207(16) 0.0217(16) 0.0235(17) 0.0002(14) -0.0039(14) -0.0014(13)
N5 0.0214(17) 0.0183(16) 0.0275(17) -0.0009(14) 0.0013(14) -0.0022(13)
C1 0.020(2) 0.024(2) 0.035(2) -0.0016(18) -0.0059(18) 0.0076(16)
C2 0.027(2) 0.040(3) 0.046(3) -0.010(2) -0.008(2) 0.008(2)
C3 0.035(3) 0.043(3) 0.064(4) -0.022(3) -0.010(3) 0.006(2)
C4 0.038(3) 0.029(3) 0.088(4) -0.014(3) -0.010(3) -0.001(2)
C5 0.034(3) 0.030(3) 0.067(4) 0.003(2) -0.001(3) -0.004(2)
C6 0.024(2) 0.023(2) 0.047(3) 0.004(2) -0.003(2) 0.0028(18)
C7 0.026(2) 0.027(2) 0.042(3) 0.011(2) 0.0002(19) 0.0001(18)
C8 0.060(4) 0.041(3) 0.048(3) 0.016(3) 0.005(3) -0.015(3)
C9 0.072(4) 0.066(4) 0.040(3) 0.018(3) 0.018(3) -0.010(3)
C10 0.060(4) 0.056(3) 0.029(2) 0.005(2) 0.012(2) -0.002(3)
C11 0.035(2) 0.034(2) 0.027(2) 0.0041(19) 0.0021(19) -0.001(2)
C12 0.030(2) 0.034(2) 0.032(2) -0.0030(19) 0.0045(19) -0.0021(19)
C13 0.052(3) 0.054(3) 0.042(3) -0.017(3) 0.008(3) -0.004(3)
C14 0.051(3) 0.043(3) 0.066(4) -0.023(3) 0.007(3) -0.010(3)
C15 0.032(3) 0.026(2) 0.081(4) -0.010(3) 0.001(3) -0.005(2)
C16 0.021(2) 0.024(2) 0.057(3) 0.000(2) 0.008(2) -0.0018(17)
C17 0.027(2) 0.020(2) 0.026(2) 0.0039(17) -0.0015(17) -0.0031(16)
C18 0.027(2) 0.027(2) 0.036(2) 0.0047(19) -0.0072(19) 0.0022(17)
C19 0.020(2) 0.039(3) 0.041(3) -0.001(2) 0.0008(19) 0.0038(18)
C20 0.022(2) 0.041(3) 0.030(2) 0.002(2) 0.0037(18) 0.0029(19)
C21 0.0206(19) 0.029(2) 0.025(2) 0.0007(17) -0.0016(17) -0.0015(16)
C22 0.025(2) 0.0186(19) 0.032(2) -0.0013(17) 0.0039(18) -0.0010(16)
C23 0.024(2) 0.028(2) 0.042(3) -0.006(2) 0.007(2) 0.0019(17)
C24 0.025(2) 0.030(2) 0.050(3) -0.002(2) -0.001(2) 0.0058(18)
C25 0.032(2) 0.028(2) 0.035(2) 0.0030(19) -0.005(2) 0.0053(19)
C26 0.024(2) 0.0171(19) 0.032(2) -0.0009(17) -0.0019(17) 0.0001(15)
C27 0.026(2) 0.021(2) 0.027(2) 0.0009(16) -0.0023(17) 0.0002(16)
C28 0.027(2) 0.037(2) 0.029(2) 0.0056(19) -0.0055(18) 0.0021(19)
C29 0.033(2) 0.040(3) 0.023(2) 0.0046(19) -0.0005(18) -0.004(2)
C30 0.025(2) 0.049(3) 0.024(2) 0.003(2) 0.0016(18) 0.001(2)
C31 0.023(2) 0.030(2) 0.0221(19) 0.0003(17) -0.0001(16) -0.0001(17)
C32 0.040(3) 0.056(3) 0.022(2) 0.009(2) -0.004(2) -0.005(2)
C33 0.037(3) 0.072(4) 0.029(2) 0.013(3) -0.002(2) 0.003(3)
C34 0.047(3) 0.090(5) 0.023(2) 0.001(3) 0.006(2) -0.006(3)
C35 0.076(4) 0.069(4) 0.024(3) 0.016(3) -0.003(3) -0.017(3)
C36 0.098(5) 0.053(4) 0.037(3) 0.008(3) -0.006(3) -0.010(4)
C37 0.069(4) 0.051(3) 0.027(2) 0.008(2) 0.003(3) -0.004(3)
P1 0.165(3) 0.139(2) 0.0602(13) 0.0021(15) -0.0216(17) 0.085(2)
F3 0.131(5) 0.220(7) 0.078(3) 0.030(4) 0.006(3) 0.083(5)
F4 0.342(12) 0.170(7) 0.073(4) 0.031(4) 0.028(5) 0.136(8)
F5 0.373(12) 0.157(6) 0.089(4) 0.011(4) -0.005(6) 0.144(7)
F6 0.103(5) 0.294(11) 0.125(5) 0.003(6) -0.009(4) 0.026(6)
F7 0.165(6) 0.133(5) 0.118(5) 0.021(4) 0.014(4) 0.081(4)
F8 0.278(11) 0.219(9) 0.135(6) 0.050(6) -0.111(7) -0.047(8)
P2 0.0371(9) 0.0371(9) 0.0630(19) 0.000 0.000 0.0121(12)
F9 0.109(4) 0.178(6) 0.124(4) 0.117(4) 0.043(3) 0.068(4)
F10 0.171(6) 0.171(6) 0.139(7) -0.094(6) 0.094(6) -0.122(7)
N6 0.170(11) 0.170(11) 0.28(2) 0.000 0.000 0.000

loop_
_atom_type_symbol
_atom_type_description
_atom_type_scat_dispersion_real
_atom_type_scat_dispersion_imag
_atom_type_scat_source
C C 0.0033 0.0016 'International Tables Vol C Tables 4.2.6.8 and 6.1.1.4'
H H 0.0000 0.0000 'International Tables Vol C Tables 4.2.6.8 and 6.1.1.4'
F F 0.0171 0.0103 'International Tables Vol C Tables 4.2.6.8 and 6.1.1.4'
N N 0.0061 0.0033 'International Tables Vol C Tables 4.2.6.8 and 6.1.1.4'
P P 0.1023 0.0942 'International Tables Vol C Tables 4.2.6.8 and 6.1.1.4'
Ru Ru -1.2594 0.8363 'International Tables Vol C Tables 4.2.6.8 and 6.1.1.4'

loop_
_citation_id
_citation_doi
_citation_year
1 10.1039/D0DT01412E 2020

loop_
_geom_angle_atom_site_label_1
_geom_angle_atom_site_label_2
_geom_angle_atom_site_label_3
_geom_angle
_geom_angle_site_symmetry_1
_geom_angle_site_symmetry_3
_geom_angle_publ_flag
N1 Ru1 N2 77.49(15) . . ?
N1 Ru1 N3 105.67(14) . . ?
N1 Ru1 N5 96.14(14) . . ?
N1 Ru1 C1 78.54(16) . . ?
N3 Ru1 N2 93.86(13) . . ?
N3 Ru1 C1 90.53(14) . . ?
N4 Ru1 N1 174.73(14) . . ?
N4 Ru1 N2 105.16(14) . . ?
N4 Ru1 N3 78.85(13) . . ?
N4 Ru1 N5 79.40(14) . . ?
N4 Ru1 C1 98.90(16) . . ?
N5 Ru1 N2 89.93(13) . . ?
N5 Ru1 N3 158.17(13) . . ?
N5 Ru1 C1 94.74(14) . . ?
C1 Ru1 N2 155.93(16) . . ?
C7 N1 Ru1 118.6(3) . . ?
C11 N1 Ru1 119.1(3) . . ?
C11 N1 C7 121.6(4) . . ?
C12 N2 Ru1 113.6(3) . . ?
C16 N2 Ru1 127.4(3) . . ?
C16 N2 C12 119.0(4) . . ?
C17 N3 Ru1 127.7(3) . . ?
C17 N3 C21 117.8(3) . . ?
C21 N3 Ru1 114.5(3) . . ?
C27 N4 Ru1 119.3(3) . . ?
C31 N4 Ru1 120.2(3) . . ?
C31 N4 C27 120.5(4) . . ?
C22 N5 Ru1 127.8(3) . . ?
C22 N5 C26 118.1(4) . . ?
C26 N5 Ru1 114.0(3) . . ?
C2 C1 Ru1 128.0(4) . . ?
C2 C1 C6 118.2(4) . . ?
C6 C1 Ru1 113.7(3) . . ?
C1 C2 H2 119.4 . . ?
C1 C2 C3 121.2(5) . . ?
C3 C2 H2 119.4 . . ?
C2 C3 H3 120.0 . . ?
C4 C3 C2 120.1(5) . . ?
C4 C3 H3 120.0 . . ?
C3 C4 H4 120.2 . . ?
C3 C4 C5 119.7(5) . . ?
C5 C4 H4 120.2 . . ?
C4 C5 H5 120.1 . . ?
C4 C5 C6 119.7(5) . . ?
C6 C5 H5 120.1 . . ?
C1 C6 C5 121.2(5) . . ?
C1 C6 C7 115.9(4) . . ?
C5 C6 C7 122.9(5) . . ?
N1 C7 C6 112.6(4) . . ?
N1 C7 C8 119.5(5) . . ?
C8 C7 C6 127.9(4) . . ?
C7 C8 H8 120.3 . . ?
C9 C8 C7 119.5(5) . . ?
C9 C8 H8 120.3 . . ?
C8 C9 H9 119.7 . . ?
C10 C9 C8 120.6(5) . . ?
C10 C9 H9 119.7 . . ?
C9 C10 H10 120.5 . . ?
C9 C10 C11 119.1(5) . . ?
C11 C10 H10 120.5 . . ?
N1 C11 C10 119.8(4) . . ?
N1 C11 C12 113.6(4) . . ?
C10 C11 C12 126.6(5) . . ?
N2 C12 C11 115.8(4) . . ?
N2 C12 C13 120.2(5) . . ?
C13 C12 C11 124.0(5) . . ?
C12 C13 H13 120.1 . . ?
C14 C13 C12 119.8(5) . . ?
C14 C13 H13 120.1 . . ?
C13 C14 H14 120.1 . . ?
C13 C14 C15 119.8(5) . . ?
C15 C14 H14 120.1 . . ?
C14 C15 H15 120.4 . . ?
C16 C15 C14 119.2(5) . . ?
C16 C15 H15 120.4 . . ?
N2 C16 C15 121.9(5) . . ?
N2 C16 H16 119.0 . . ?
C15 C16 H16 119.0 . . ?
N3 C17 H17 118.5 . . ?
N3 C17 C18 123.0(4) . . ?
C18 C17 H17 118.5 . . ?
C17 C18 H18 120.3 . . ?
C17 C18 C19 119.4(4) . . ?
C19 C18 H18 120.3 . . ?
C18 C19 H19 120.6 . . ?
C18 C19 C20 118.8(4) . . ?
C20 C19 H19 120.6 . . ?
C19 C20 H20 120.2 . . ?
C19 C20 C21 119.7(4) . . ?
C21 C20 H20 120.2 . . ?
N3 C21 C20 121.3(4) . . ?
N3 C21 C31 114.4(3) . . ?
C20 C21 C31 124.3(4) . . ?
N5 C22 H22 118.7 . . ?
N5 C22 C23 122.6(4) . . ?
C23 C22 H22 118.7 . . ?
C22 C23 H23 120.3 . . ?
C22 C23 C24 119.4(4) . . ?
C24 C23 H23 120.3 . . ?
C23 C24 H24 120.3 . . ?
C23 C24 C25 119.4(4) . . ?
C25 C24 H24 120.3 . . ?
C24 C25 H25 120.3 . . ?
C24 C25 C26 119.5(4) . . ?
C26 C25 H25 120.3 . . ?
N5 C26 C25 121.0(4) . . ?
N5 C26 C27 114.9(4) . . ?
C25 C26 C27 124.1(4) . . ?
N4 C27 C26 112.3(4) . . ?
N4 C27 C28 120.8(4) . . ?
C28 C27 C26 126.8(4) . . ?
C27 C28 H28 120.0 . . ?
C27 C28 C29 120.0(4) . . ?
C29 C28 H28 120.0 . . ?
C28 C29 C32 120.6(4) . . ?
C30 C29 C28 117.7(4) . . ?
C30 C29 C32 121.7(4) . . ?
C29 C30 H30 119.9 . . ?
C31 C30 C29 120.2(4) . . ?
C31 C30 H30 119.9 . . ?
N4 C31 C21 112.0(3) . . ?
N4 C31 C30 120.7(4) . . ?
C30 C31 C21 127.3(4) . . ?
C33 C32 C29 121.5(5) . . ?
C33 C32 C37 118.3(5) . . ?
C37 C32 C29 120.2(5) . . ?
C32 C33 H33 120.1 . . ?
C32 C33 C34 119.8(6) . . ?
C34 C33 H33 120.1 . . ?
F2 C34 C33 121.3(6) . . ?
F2 C34 C35 117.6(5) . . ?
C35 C34 C33 121.1(6) . . ?
C34 C35 F1 118.7(6) . . ?
C34 C35 C36 121.3(5) . . ?
C36 C35 F1 120.0(6) . . ?
C35 C36 H36 120.7 . . ?
C35 C36 C37 118.5(6) . . ?
C37 C36 H36 120.7 . . ?
C32 C37 H37 119.5 . . ?
C36 C37 C32 121.0(6) . . ?
C36 C37 H37 119.5 . . ?
F3 P1 F5 90.0(4) . . ?
F3 P1 F6 89.8(4) . . ?
F3 P1 F7 91.8(4) . . ?
F3 P1 F8 88.1(5) . . ?
F4 P1 F3 178.9(4) . . ?
F4 P1 F5 90.9(4) . . ?
F4 P1 F6 91.0(5) . . ?
F4 P1 F7 87.4(4) . . ?
F4 P1 F8 91.2(5) . . ?
F5 P1 F6 88.1(5) . . ?
F5 P1 F7 177.3(6) . . ?
F5 P1 F8 90.4(6) . . ?
F6 P1 F7 89.9(5) . . ?
F6 P1 F8 177.4(5) . . ?
F7 P1 F8 91.7(5) . . ?
F9 P2 F9 86.9(4) . 3_655 ?
F9 P2 F9 93.1(4) . 8_665 ?
F9 P2 F9 177.8(5) . 6_545 ?
F9 P2 F9 177.8(5) 8_665 3_655 ?
F9 P2 F9 86.9(4) 8_665 6_545 ?
F9 P2 F9 93.1(4) 3_655 6_545 ?
F10 P2 F9 91.1(3) 3_655 3_655 ?
F10 P2 F9 88.9(3) 3_655 6_545 ?
F10 P2 F9 88.9(3) . 3_655 ?
F10 P2 F9 88.9(3) . 8_665 ?
F10 P2 F9 88.9(3) 3_655 . ?
F10 P2 F9 91.1(3) 3_655 8_665 ?
F10 P2 F9 91.1(3) . 6_545 ?
F10 P2 F9 91.1(3) . . ?
F10 P2 F10 180.0(5) . 3_655 ?

loop_
_geom_bond_atom_site_label_1
_geom_bond_atom_site_label_2
_geom_bond_distance
_geom_bond_site_symmetry_2
_geom_bond_publ_flag
Ru1 N1 2.024(4) . ?
Ru1 N2 2.125(4) . ?
Ru1 N3 2.057(3) . ?
Ru1 N4 1.949(3) . ?
Ru1 N5 2.051(3) . ?
Ru1 C1 2.085(4) . ?
F1 C35 1.364(6) . ?
F2 C34 1.322(7) . ?
N1 C7 1.361(6) . ?
N1 C11 1.355(6) . ?
N2 C12 1.378(6) . ?
N2 C16 1.362(6) . ?
N3 C17 1.347(5) . ?
N3 C21 1.373(5) . ?
N4 C27 1.367(5) . ?
N4 C31 1.360(5) . ?
N5 C22 1.352(5) . ?
N5 C26 1.373(5) . ?
C1 C2 1.375(6) . ?
C1 C6 1.391(7) . ?
C2 H2 0.9300 . ?
C2 C3 1.398(7) . ?
C3 H3 0.9300 . ?
C3 C4 1.376(9) . ?
C4 H4 0.9300 . ?
C4 C5 1.383(9) . ?
C5 H5 0.9300 . ?
C5 C6 1.393(6) . ?
C6 C7 1.465(7) . ?
C7 C8 1.390(7) . ?
C8 H8 0.9300 . ?
C8 C9 1.381(9) . ?
C9 H9 0.9300 . ?
C9 C10 1.372(8) . ?
C10 H10 0.9300 . ?
C10 C11 1.401(7) . ?
C11 C12 1.454(6) . ?
C12 C13 1.391(7) . ?
C13 H13 0.9300 . ?
C13 C14 1.380(8) . ?
C14 H14 0.9300 . ?
C14 C15 1.381(9) . ?
C15 H15 0.9300 . ?
C15 C16 1.375(7) . ?
C16 H16 0.9300 . ?
C17 H17 0.9300 . ?
C17 C18 1.374(6) . ?
C18 H18 0.9300 . ?
C18 C19 1.382(6) . ?
C19 H19 0.9300 . ?
C19 C20 1.382(6) . ?
C20 H20 0.9300 . ?
C20 C21 1.389(6) . ?
C21 C31 1.469(6) . ?
C22 H22 0.9300 . ?
C22 C23 1.374(6) . ?
C23 H23 0.9300 . ?
C23 C24 1.375(7) . ?
C24 H24 0.9300 . ?
C24 C25 1.381(7) . ?
C25 H25 0.9300 . ?
C25 C26 1.392(6) . ?
C26 C27 1.459(6) . ?
C27 C28 1.370(6) . ?
C28 H28 0.9300 . ?
C28 C29 1.416(6) . ?
C29 C30 1.407(6) . ?
C29 C32 1.475(6) . ?
C30 H30 0.9300 . ?
C30 C31 1.378(6) . ?
C32 C33 1.379(7) . ?
C32 C37 1.398(8) . ?
C33 H33 0.9300 . ?
C33 C34 1.381(7) . ?
C34 C35 1.345(9) . ?
C35 C36 1.363(9) . ?
C36 H36 0.9300 . ?
C36 C37 1.391(7) . ?
C37 H37 0.9300 . ?
P1 F3 1.567(6) . ?
P1 F4 1.559(7) . ?
P1 F5 1.574(7) . ?
P1 F6 1.589(8) . ?
P1 F7 1.591(6) . ?
P1 F8 1.625(9) . ?
P2 F9 1.553(4) 6_545 ?
P2 F9 1.553(4) 8_665 ?
P2 F9 1.553(4) 3_655 ?
P2 F9 1.553(4) . ?
P2 F10 1.537(6) 3_655 ?
P2 F10 1.537(7) . ?

loop_
_geom_torsion_atom_site_label_1
_geom_torsion_atom_site_label_2
_geom_torsion_atom_site_label_3
_geom_torsion_atom_site_label_4
_geom_torsion
_geom_torsion_site_symmetry_1
_geom_torsion_site_symmetry_2
_geom_torsion_site_symmetry_3
_geom_torsion_site_symmetry_4
_geom_torsion_publ_flag
Ru1 N1 C7 C6 9.5(5) . . . . ?
Ru1 N1 C7 C8 -168.7(4) . . . . ?
Ru1 N1 C11 C10 169.0(4) . . . . ?
Ru1 N1 C11 C12 -7.8(5) . . . . ?
Ru1 N2 C12 C11 -0.7(5) . . . . ?
Ru1 N2 C12 C13 -178.5(4) . . . . ?
Ru1 N2 C16 C15 178.2(4) . . . . ?
Ru1 N3 C17 C18 -179.7(3) . . . . ?
Ru1 N3 C21 C20 -179.2(3) . . . . ?
Ru1 N3 C21 C31 0.8(4) . . . . ?
Ru1 N4 C27 C26 2.2(5) . . . . ?
Ru1 N4 C27 C28 -179.2(3) . . . . ?
Ru1 N4 C31 C21 -0.9(5) . . . . ?
Ru1 N4 C31 C30 179.4(3) . . . . ?
Ru1 N5 C22 C23 179.9(3) . . . . ?
Ru1 N5 C26 C25 179.1(3) . . . . ?
Ru1 N5 C26 C27 -2.8(4) . . . . ?
Ru1 C1 C2 C3 175.8(3) . . . . ?
Ru1 C1 C6 C5 -176.6(4) . . . . ?
Ru1 C1 C6 C7 3.6(5) . . . . ?
F1 C35 C36 C37 179.1(6) . . . . ?
F2 C34 C35 F1 0.1(9) . . . . ?
F2 C34 C35 C36 179.7(6) . . . . ?
N1 C7 C8 C9 0.0(8) . . . . ?
N1 C11 C12 N2 5.3(6) . . . . ?
N1 C11 C12 C13 -177.0(5) . . . . ?
N2 C12 C13 C14 -0.5(8) . . . . ?
N3 C17 C18 C19 -1.0(7) . . . . ?
N3 C21 C31 N4 0.0(5) . . . . ?
N3 C21 C31 C30 179.7(4) . . . . ?
N4 C27 C28 C29 -0.6(7) . . . . ?
N5 C22 C23 C24 -0.4(7) . . . . ?
N5 C26 C27 N4 0.5(5) . . . . ?
N5 C26 C27 C28 -178.0(4) . . . . ?
C1 C2 C3 C4 -0.6(7) . . . . ?
C1 C6 C7 N1 -8.3(6) . . . . ?
C1 C6 C7 C8 169.7(5) . . . . ?
C2 C1 C6 C5 -0.5(6) . . . . ?
C2 C1 C6 C7 179.7(4) . . . . ?
C2 C3 C4 C5 1.0(8) . . . . ?
C3 C4 C5 C6 -1.2(8) . . . . ?
C4 C5 C6 C1 0.9(7) . . . . ?
C4 C5 C6 C7 -179.2(5) . . . . ?
C5 C6 C7 N1 171.8(4) . . . . ?
C5 C6 C7 C8 -10.2(8) . . . . ?
C6 C1 C2 C3 0.3(7) . . . . ?
C6 C7 C8 C9 -177.8(5) . . . . ?
C7 N1 C11 C10 -1.0(7) . . . . ?
C7 N1 C11 C12 -177.9(4) . . . . ?
C7 C8 C9 C10 -1.8(10) . . . . ?
C8 C9 C10 C11 2.1(10) . . . . ?
C9 C10 C11 N1 -0.7(8) . . . . ?
C9 C10 C11 C12 175.7(5) . . . . ?
C10 C11 C12 N2 -171.2(5) . . . . ?
C10 C11 C12 C13 6.5(8) . . . . ?
C11 N1 C7 C6 179.6(4) . . . . ?
C11 N1 C7 C8 1.4(7) . . . . ?
C11 C12 C13 C14 -178.1(5) . . . . ?
C12 N2 C16 C15 -1.5(7) . . . . ?
C12 C13 C14 C15 0.1(9) . . . . ?
C13 C14 C15 C16 -0.4(9) . . . . ?
C14 C15 C16 N2 1.1(8) . . . . ?
C16 N2 C12 C11 179.0(4) . . . . ?
C16 N2 C12 C13 1.2(7) . . . . ?
C17 N3 C21 C20 1.3(6) . . . . ?
C17 N3 C21 C31 -178.7(4) . . . . ?
C17 C18 C19 C20 1.2(7) . . . . ?
C18 C19 C20 C21 -0.1(7) . . . . ?
C19 C20 C21 N3 -1.1(7) . . . . ?
C19 C20 C21 C31 178.9(4) . . . . ?
C20 C21 C31 N4 180.0(4) . . . . ?
C20 C21 C31 C30 -0.3(7) . . . . ?
C21 N3 C17 C18 -0.2(6) . . . . ?
C22 N5 C26 C25 -3.2(6) . . . . ?
C22 N5 C26 C27 174.9(4) . . . . ?
C22 C23 C24 C25 -1.2(7) . . . . ?
C23 C24 C25 C26 0.6(7) . . . . ?
C24 C25 C26 N5 1.7(7) . . . . ?
C24 C25 C26 C27 -176.3(4) . . . . ?
C25 C26 C27 N4 178.6(4) . . . . ?
C25 C26 C27 C28 0.1(7) . . . . ?
C26 N5 C22 C23 2.6(6) . . . . ?
C26 C27 C28 C29 177.8(4) . . . . ?
C27 N4 C31 C21 -178.9(4) . . . . ?
C27 N4 C31 C30 1.4(6) . . . . ?
C27 C28 C29 C30 2.1(7) . . . . ?
C27 C28 C29 C32 -178.2(4) . . . . ?
C28 C29 C30 C31 -2.0(7) . . . . ?
C28 C29 C32 C33 -149.1(5) . . . . ?
C28 C29 C32 C37 32.9(7) . . . . ?
C29 C30 C31 N4 0.2(7) . . . . ?
C29 C30 C31 C21 -179.5(4) . . . . ?
C29 C32 C33 C34 -178.5(5) . . . . ?
C29 C32 C37 C36 178.2(5) . . . . ?
C30 C29 C32 C33 30.6(8) . . . . ?
C30 C29 C32 C37 -147.5(5) . . . . ?
C31 N4 C27 C26 -179.8(4) . . . . ?
C31 N4 C27 C28 -1.2(6) . . . . ?
C32 C29 C30 C31 178.4(5) . . . . ?
C32 C33 C34 F2 -179.2(5) . . . . ?
C32 C33 C34 C35 0.3(9) . . . . ?
C33 C32 C37 C36 0.1(9) . . . . ?
C33 C34 C35 F1 -179.4(6) . . . . ?
C33 C34 C35 C36 0.1(10) . . . . ?
C34 C35 C36 C37 -0.4(10) . . . . ?
C35 C36 C37 C32 0.3(10) . . . . ?
C37 C32 C33 C34 -0.4(8) . . . . ?

loop_
_platon_squeeze_void_nr
_platon_squeeze_void_average_x
_platon_squeeze_void_average_y
_platon_squeeze_void_average_z
_platon_squeeze_void_volume
_platon_squeeze_void_count_electrons
_platon_squeeze_void_content
1 -0.096 0.096 0.750 140 21 ' '
2 -0.096 0.404 0.250 140 21 ' '
3 0.096 0.596 0.750 140 21 ' '
4 0.096 0.904 0.250 140 21 ' '
5 0.250 0.250 0.710 164 34 ' '
6 0.250 0.250 0.210 164 34 ' '
7 0.404 0.596 0.250 140 21 ' '
8 0.404 0.904 0.750 140 21 ' '
9 0.596 0.096 0.250 140 21 ' '
10 0.596 0.404 0.750 140 21 ' '
11 0.750 0.750 0.290 164 34 ' '
12 0.750 0.750 0.790 164 34 ' '
